data_2226790
loop_
_publ_author_name
'Lo, Kong Mun'
'Ng, Seik Weng'

_publ_section_title
;
 Dichloridobis(2-chlorobenzyl)tin(IV)
;
_journal_coeditor_code BT5298
_journal_issue 8
_journal_name_full 'Acta Crystallographica Section E'
_journal_page_first m966
_journal_paper_doi 10.1107/S1600536810028072
_journal_volume 66
_journal_year 2010
_chemical_formula_iupac '[Sn (C7 H6 Cl)2 Cl2]'
_chemical_formula_moiety 'C14 H12 Cl4 Sn'
_chemical_formula_sum 'C14 H12 Cl4 Sn'
_chemical_formula_weight 440.73
_chemical_name_systematic
;
Dichloridobis(2-chlorobenzyl)tin(IV)
;
_space_group_IT_number 15
_symmetry_cell_setting monoclinic
_symmetry_space_group_name_Hall '-C 2yc'
_symmetry_space_group_name_H-M 'C 1 2/c 1'
_atom_sites_solution_hydrogens geom
_atom_sites_solution_primary direct
_atom_sites_solution_secondary difmap
_audit_creation_method SHELXL-97
_cell_angle_alpha 90.00
_cell_angle_beta 112.1538(5)
_cell_angle_gamma 90.00
_cell_formula_units_Z 4
_cell_length_a 26.0750(13)
_cell_length_b 4.7757(2)
_cell_length_c 13.3389(7)
_cell_measurement_reflns_used 7518
_cell_measurement_temperature 100(2)
_cell_measurement_theta_max 28.3
_cell_measurement_theta_min 3.1
_cell_volume 1538.42(13)
_computing_cell_refinement 'SAINT (Bruker, 2009)'
_computing_data_collection 'APEX2 (Bruker, 2009)'
_computing_data_reduction 'SAINT (Bruker, 2009)'
_computing_molecular_graphics 'X-SEED (Barbour, 2001)'
_computing_publication_material 'publCIF (Westrip, 2010)'
_computing_structure_refinement 'SHELXL97 (Sheldrick, 2008)'
_computing_structure_solution 'SHELXS97 (Sheldrick, 2008)'
_diffrn_ambient_temperature 100(2)
_diffrn_measured_fraction_theta_full 0.997
_diffrn_measured_fraction_theta_max 0.997
_diffrn_measurement_device_type 'Bruker SMART APEX diffractometer'
_diffrn_measurement_method '\w scans'
_diffrn_radiation_monochromator graphite
_diffrn_radiation_source 'fine-focus sealed tube'
_diffrn_radiation_type MoK\a
_diffrn_radiation_wavelength 0.71073
_diffrn_reflns_av_R_equivalents 0.0290
_diffrn_reflns_av_sigmaI/netI 0.0216
_diffrn_reflns_limit_h_max 33
_diffrn_reflns_limit_h_min -33
_diffrn_reflns_limit_k_max 6
_diffrn_reflns_limit_k_min -6
_diffrn_reflns_limit_l_max 17
_diffrn_reflns_limit_l_min -17
_diffrn_reflns_number 8736
_diffrn_reflns_theta_full 27.50
_diffrn_reflns_theta_max 27.50
_diffrn_reflns_theta_min 1.69
_diffrn_standards_decay_% 0
_diffrn_standards_interval_count 0
_diffrn_standards_interval_time 0
_diffrn_standards_number 0
_exptl_absorpt_coefficient_mu 2.338
_exptl_absorpt_correction_T_max 0.7999
_exptl_absorpt_correction_T_min 0.4549
_exptl_absorpt_correction_type multi-scan
_exptl_absorpt_process_details '(SADABS; Sheldrick, 1996)'
_exptl_crystal_colour Colorless
_exptl_crystal_density_diffrn 1.903
_exptl_crystal_density_method 'not measured'
_exptl_crystal_description Block
_exptl_crystal_F_000 856
_exptl_crystal_size_max 0.40
_exptl_crystal_size_mid 0.10
_exptl_crystal_size_min 0.10
_refine_diff_density_max 2.122
_refine_diff_density_min -1.027
_refine_ls_extinction_method none
_refine_ls_goodness_of_fit_ref 1.073
_refine_ls_hydrogen_treatment constr
_refine_ls_matrix_type full
_refine_ls_number_parameters 87
_refine_ls_number_reflns 1767
_refine_ls_number_restraints 0
_refine_ls_restrained_S_all 1.073
_refine_ls_R_factor_all 0.0287
_refine_ls_R_factor_gt 0.0270
_refine_ls_shift/su_max 0.001
_refine_ls_shift/su_mean 0.001
_refine_ls_structure_factor_coef Fsqd
_refine_ls_weighting_details 'calc w=1/[\s^2^(Fo^2^)+(0.0414P)^2^+6.0977P] where P=(Fo^2^+2Fc^2^)/3'
_refine_ls_weighting_scheme calc
_refine_ls_wR_factor_gt 0.0708
_refine_ls_wR_factor_ref 0.0726
_reflns_number_gt 1674
_reflns_number_total 1767
_reflns_threshold_expression I>2\s(I)
_cod_data_source_file bt5298.cif
_cod_data_source_block I
_cod_original_sg_symbol_H-M 'C 2/c'
_cod_database_code 2226790
_cod_database_fobs_code 2226790

loop_
_symmetry_equiv_pos_as_xyz
'x, y, z'
'-x, y, -z+1/2'
'x+1/2, y+1/2, z'
'-x+1/2, y+1/2, -z+1/2'
'-x, -y, -z'
'x, -y, z-1/2'
'-x+1/2, -y+1/2, -z'
'x+1/2, -y+1/2, z-1/2'

loop_
_atom_site_type_symbol
_atom_site_label
_atom_site_fract_x
_atom_site_fract_y
_atom_site_fract_z
_atom_site_U_iso_or_equiv
_atom_site_adp_type
_atom_site_calc_flag
_atom_site_refinement_flags
_atom_site_occupancy
_atom_site_disorder_assembly
_atom_site_disorder_group
Sn Sn1 0.5000 0.53623(5) 0.7500 0.01430(10) Uani d S 1 . .
Cl Cl1 0.53371(3) 0.85923(15) 0.89559(5) 0.02030(16) Uani d . 1 . .
Cl Cl2 0.33923(3) 0.48153(16) 0.55119(6) 0.02400(17) Uani d . 1 . .
C C1 0.42929(11) 0.3670(6) 0.7750(2) 0.0181(5) Uani d . 1 . .
H H1A 0.4121 0.2202 0.7202 0.022 Uiso calc R 1 . .
H H1B 0.4417 0.2783 0.8473 0.022 Uiso calc R 1 . .
C C2 0.38724(11) 0.5857(6) 0.7673(2) 0.0161(5) Uani d . 1 . .
C C3 0.38871(11) 0.7290(6) 0.8594(2) 0.0192(5) Uani d . 1 . .
H H3 0.4171 0.6866 0.9273 0.023 Uiso calc R 1 . .
C C4 0.34985(13) 0.9316(7) 0.8546(3) 0.0237(6) Uani d . 1 . .
H H4 0.3516 1.0249 0.9187 0.028 Uiso calc R 1 . .
C C5 0.30839(13) 0.9987(6) 0.7564(3) 0.0249(6) Uani d . 1 . .
H H5 0.2820 1.1390 0.7531 0.030 Uiso calc R 1 . .
C C6 0.30554(12) 0.8602(7) 0.6627(3) 0.0232(6) Uani d . 1 . .
H H6 0.2772 0.9050 0.5950 0.028 Uiso calc R 1 . .
C C7 0.34455(11) 0.6557(6) 0.6692(2) 0.0186(5) Uani d . 1 . .

loop_
_atom_site_aniso_label
_atom_site_aniso_U_11
_atom_site_aniso_U_22
_atom_site_aniso_U_33
_atom_site_aniso_U_12
_atom_site_aniso_U_13
_atom_site_aniso_U_23
Sn1 0.01278(15) 0.01420(15) 0.01702(15) 0.000 0.00688(10) 0.000
Cl1 0.0189(3) 0.0207(4) 0.0207(3) -0.0001(2) 0.0067(2) -0.0046(2)
Cl2 0.0218(3) 0.0308(4) 0.0187(3) -0.0035(3) 0.0068(3) -0.0029(3)
C1 0.0158(12) 0.0176(13) 0.0233(13) 0.0000(10) 0.0100(10) 0.0018(10)
C2 0.0138(12) 0.0148(12) 0.0212(13) -0.0009(9) 0.0084(10) 0.0020(10)
C3 0.0188(12) 0.0217(14) 0.0198(13) -0.0020(10) 0.0104(10) 0.0023(11)
C4 0.0258(15) 0.0219(15) 0.0304(15) -0.0041(11) 0.0185(13) -0.0043(12)
C5 0.0184(14) 0.0220(14) 0.0406(18) 0.0019(10) 0.0182(13) 0.0013(12)
C6 0.0148(12) 0.0244(15) 0.0298(15) 0.0001(11) 0.0077(11) 0.0055(12)
C7 0.0162(12) 0.0213(14) 0.0205(13) -0.0025(10) 0.0093(10) -0.0002(10)

loop_
_atom_type_symbol
_atom_type_description
_atom_type_scat_dispersion_real
_atom_type_scat_dispersion_imag
_atom_type_scat_source
C C 0.0033 0.0016 'International Tables Vol C Tables 4.2.6.8 and 6.1.1.4'
H H 0.0000 0.0000 'International Tables Vol C Tables 4.2.6.8 and 6.1.1.4'
Cl Cl 0.1484 0.1585 'International Tables Vol C Tables 4.2.6.8 and 6.1.1.4'
Sn Sn -0.6537 1.4246 'International Tables Vol C Tables 4.2.6.8 and 6.1.1.4'

loop_
_geom_angle_atom_site_label_1
_geom_angle_atom_site_label_2
_geom_angle_atom_site_label_3
_geom_angle_site_symmetry_1
_geom_angle_site_symmetry_3
_geom_angle
_geom_angle_publ_flag
C1 Sn1 C1 2_656 . 135.86(16) ?
C1 Sn1 Cl1 2_656 . 107.23(8) ?
C1 Sn1 Cl1 . . 101.07(8) ?
C1 Sn1 Cl1 2_656 2_656 101.07(8) ?
C1 Sn1 Cl1 . 2_656 107.23(8) ?
Cl1 Sn1 Cl1 . 2_656 98.96(4) ?
C2 C1 Sn1 . . 112.17(18) ?
C2 C1 H1A . . 109.2 ?
Sn1 C1 H1A . . 109.2 ?
C2 C1 H1B . . 109.2 ?
Sn1 C1 H1B . . 109.2 ?
H1A C1 H1B . . 107.9 ?
C3 C2 C7 . . 117.0(3) ?
C3 C2 C1 . . 120.5(2) ?
C7 C2 C1 . . 122.5(3) ?
C4 C3 C2 . . 121.7(3) ?
C4 C3 H3 . . 119.2 ?
C2 C3 H3 . . 119.2 ?
C5 C4 C3 . . 120.2(3) ?
C5 C4 H4 . . 119.9 ?
C3 C4 H4 . . 119.9 ?
C4 C5 C6 . . 119.8(3) ?
C4 C5 H5 . . 120.1 ?
C6 C5 H5 . . 120.1 ?
C7 C6 C5 . . 119.2(3) ?
C7 C6 H6 . . 120.4 ?
C5 C6 H6 . . 120.4 ?
C6 C7 C2 . . 122.1(3) ?
C6 C7 Cl2 . . 118.2(2) ?
C2 C7 Cl2 . . 119.7(2) ?

loop_
_geom_bond_atom_site_label_1
_geom_bond_atom_site_label_2
_geom_bond_site_symmetry_2
_geom_bond_distance
_geom_bond_publ_flag
Sn1 C1 2_656 2.151(3) ?
Sn1 C1 . 2.151(3) ?
Sn1 Cl1 . 2.3740(7) ?
Sn1 Cl1 2_656 2.3740(7) ?
Cl2 C7 . 1.739(3) ?
C1 C2 . 1.489(4) ?
C1 H1A . 0.9900 ?
C1 H1B . 0.9900 ?
C2 C3 . 1.395(4) ?
C2 C7 . 1.401(4) ?
C3 C4 . 1.385(4) ?
C3 H3 . 0.9500 ?
C4 C5 . 1.385(5) ?
C4 H4 . 0.9500 ?
C5 C6 . 1.391(5) ?
C5 H5 . 0.9500 ?
C6 C7 . 1.389(4) ?
C6 H6 . 0.9500 ?
